data_4130733
loop_
_publ_author_name
'Wu, Xuesong'
'Chen, Zhiwei'
'Bai, Yu-Bin'
'Dong, Vy M.'

_publ_section_title
;
 Diastereodivergent Construction of Bicyclic \g-Lactones via
 Enantioselective Ketone Hydroacylation.
;
_journal_issue 37
_journal_name_full 'Journal of the American Chemical Society'
_journal_page_first 12013
_journal_page_last 12016
_journal_paper_doi 10.1021/jacs.6b06227
_journal_volume 138
_journal_year 2016
_chemical_absolute_configuration ad
_chemical_formula_moiety 'C17 H20 O3'
_chemical_formula_sum 'C17 H20 O3'
_chemical_formula_weight 272.33
_chemical_name_systematic (3aR,7aS)-3a-Benzyl-6,6-dimethylhexahydrobenzofuran-2,4-dione
_space_group_crystal_system monoclinic
_space_group_IT_number 4
_space_group_name_Hall 'P 2yb'
_space_group_name_H-M_alt 'P 1 21 1'
_atom_sites_solution_hydrogens geom
_audit_creation_date 2016-05-20
_audit_creation_method
;
Olex2 1.2-beta
(compiled 2016.02.19 svn.r3266 for OlexSys, GUI svn.r5155)
;
_cell_angle_alpha 90
_cell_angle_beta 109.9660(10)
_cell_angle_gamma 90
_cell_formula_units_Z 2
_cell_length_a 10.7939(2)
_cell_length_b 6.10190(10)
_cell_length_c 11.6030(3)
_cell_measurement_reflns_used 9666
_cell_measurement_temperature 125.0
_cell_measurement_theta_max 70.31
_cell_measurement_theta_min 4.05
_cell_volume 718.28(3)
_computing_cell_refinement 'SAINT v8.37A (Bruker, 2016)'
_computing_data_collection 'APEX3 v2016.1-0 (Bruker, 2016)'
_computing_data_reduction 'SAINT v8.37A (Bruker, 2016)'
_computing_molecular_graphics 'Olex2 (Dolomanov et al., 2009)'
_computing_publication_material 'Olex2 (Dolomanov et al., 2009)'
_computing_structure_refinement 'XL (Sheldrick, 2008)'
_computing_structure_solution 'ShelXT (Sheldrick, 2015)'
_diffrn_ambient_temperature 125.0
_diffrn_detector 'Bruker Platinum135 CCD'
_diffrn_detector_area_resol_mean 7.9
_diffrn_detector_type 'CCD Area Detector'
_diffrn_measured_fraction_theta_full 0.999
_diffrn_measured_fraction_theta_max 0.997
_diffrn_measurement_device 'Fixed Chi Three-Circle Diffractometer'
_diffrn_measurement_device_type 'Bruker D8 Pt-135'
_diffrn_measurement_method '\w and \f scans'
_diffrn_radiation_monochromator 'Multilayer Mirrors'
_diffrn_radiation_probe x-ray
_diffrn_radiation_type CuK\a
_diffrn_radiation_wavelength 1.54178
_diffrn_reflns_av_R_equivalents 0.0437
_diffrn_reflns_av_unetI/netI 0.0309
_diffrn_reflns_Laue_measured_fraction_full 0.999
_diffrn_reflns_Laue_measured_fraction_max 0.997
_diffrn_reflns_limit_h_max 12
_diffrn_reflns_limit_h_min -13
_diffrn_reflns_limit_k_max 7
_diffrn_reflns_limit_k_min -7
_diffrn_reflns_limit_l_max 14
_diffrn_reflns_limit_l_min -14
_diffrn_reflns_number 11781
_diffrn_reflns_point_group_measured_fraction_full 0.997
_diffrn_reflns_point_group_measured_fraction_max 0.991
_diffrn_reflns_theta_full 67.500
_diffrn_reflns_theta_max 70.309
_diffrn_reflns_theta_min 4.053
_diffrn_source 'Micro Focus Rotating Anode'
_diffrn_source_type 'Bruker FR-591'
_diffrn_standards_number 0
_exptl_absorpt_coefficient_mu 0.683
_exptl_absorpt_correction_T_max 0.5220
_exptl_absorpt_correction_T_min 0.4092
_exptl_absorpt_correction_type multi-scan
_exptl_absorpt_process_details
;
SADABS-2014/5 (Bruker,2014/5) was used for absorption correction.
wR2(int) was 0.1126 before and 0.0625 after correction.
The Ratio of minimum to maximum transmission is 0.7839.
The \l/2 correction factor is Not present.
;
_exptl_crystal_colour colourless
_exptl_crystal_colour_primary colourless
_exptl_crystal_density_diffrn 1.259
_exptl_crystal_description block
_exptl_crystal_F_000 292
_exptl_crystal_size_max 0.2
_exptl_crystal_size_mid 0.18
_exptl_crystal_size_min 0.125
_refine_diff_density_max 0.159
_refine_diff_density_min -0.140
_refine_diff_density_rms 0.029
_refine_ls_abs_structure_details
;
 Flack x determined using 1152 quotients [(I+)-(I-)]/[(I+)+(I-)]
 (Parsons, Flack and Wagner, Acta Cryst. B69 (2013) 249-259).
;
_refine_ls_abs_structure_Flack -0.02(7)
_refine_ls_extinction_coef 0.0054(10)
_refine_ls_extinction_expression Fc^*^=kFc[1+0.001xFc^2^\l^3^/sin(2\q)]^-1/4^
_refine_ls_extinction_method 'SHELXL-2014/7 (Sheldrick 2014'
_refine_ls_goodness_of_fit_ref 1.047
_refine_ls_hydrogen_treatment constr
_refine_ls_matrix_type full
_refine_ls_number_parameters 184
_refine_ls_number_reflns 2719
_refine_ls_number_restraints 1
_refine_ls_restrained_S_all 1.046
_refine_ls_R_factor_all 0.0270
_refine_ls_R_factor_gt 0.0261
_refine_ls_shift/su_max 0.000
_refine_ls_shift/su_mean 0.000
_refine_ls_structure_factor_coef Fsqd
_refine_ls_weighting_details 'w=1/[\s^2^(Fo^2^)+(0.0256P)^2^+0.1323P] where P=(Fo^2^+2Fc^2^)/3'
_refine_ls_weighting_scheme calc
_refine_ls_wR_factor_gt 0.0639
_refine_ls_wR_factor_ref 0.0646
_reflns_Friedel_coverage 0.807
_reflns_Friedel_fraction_full 0.994
_reflns_Friedel_fraction_max 0.985
_reflns_number_gt 2645
_reflns_number_total 2719
_reflns_threshold_expression 'I > 2\s(I)'
_cod_data_source_file ja6b06227_si_002.cif
_cod_data_source_block uci_xw176-1_compound_2g
_cod_depositor_comments
;
The following automatic conversions were performed:

data item '_diffrn_radiation_probe' value 'X-ray' was changed to
'x-ray' in accordance with the
/home/saulius/struct/COD-crude-data/automatic-downloads/DataCite-retrospective/ACS/depositions/lib/dictionaries/cif_core.dic
dictionary named 'cif_core.dic' version 2.4.2 last updated on
2011-04-26.

Automatic conversion script
Id: cif_fix_values 6909 2019-04-08 15:41:33Z antanas 
;
_cod_database_code 4130733
_shelx_space_group_comment
;
The symmetry employed for this shelxl refinement is uniquely defined
by the following loop, which should always be used as a source of
symmetry information in preference to the above space-group names.
They are only intended as comments.
;
_olex2_refinement_description
;
1. Fixed Uiso
 At 1.2 times of:
  All C(H) groups, All C(H,H) groups
 At 1.5 times of:
  All C(H,H,H) groups
2.a Ternary CH refined with riding coordinates:
 C8(H8)
2.b Secondary CH2 refined with riding coordinates:
 C2(H2A,H2B), C5(H5A,H5B), C7(H7A,H7B), C11(H11A,H11B)
2.c Aromatic/amide H refined with riding coordinates:
 C13(H13), C14(H14), C15(H15), C16(H16), C17(H17)
2.d Idealised Me refined as rotating group:
 C9(H9A,H9B,H9C), C10(H10A,H10B,H10C)
;
_shelx_shelxl_version_number 2014/7
_olex2_submission_special_instructions 'No special instructions were received'

loop_
_space_group_symop_operation_xyz
'x, y, z'
'-x, y+1/2, -z'

loop_
_atom_site_label
_atom_site_type_symbol
_atom_site_fract_x
_atom_site_fract_y
_atom_site_fract_z
_atom_site_U_iso_or_equiv
_atom_site_adp_type
_atom_site_occupancy
_atom_site_site_symmetry_order
_atom_site_calc_flag
_atom_site_refinement_flags_posn
O1 O 0.07227(10) 0.3094(2) 0.56024(10) 0.0195(3) Uani 1 1 d .
O2 O 0.06677(11) 0.3899(2) 0.37078(11) 0.0231(3) Uani 1 1 d .
O3 O 0.35967(12) 0.8085(2) 0.78915(11) 0.0246(3) Uani 1 1 d .
C1 C 0.11192(15) 0.4262(3) 0.47899(15) 0.0181(3) Uani 1 1 d .
C2 C 0.21877(16) 0.5883(3) 0.54753(15) 0.0188(4) Uani 1 1 d .
H2A H 0.1816 0.7351 0.5522 0.023 Uiso 1 1 calc R
H2B H 0.2875 0.6013 0.5092 0.023 Uiso 1 1 calc R
C3 C 0.27247(15) 0.4797(3) 0.67372(15) 0.0158(4) Uani 1 1 d .
C4 C 0.33212(15) 0.6164(3) 0.78926(15) 0.0179(4) Uani 1 1 d .
C5 C 0.34925(17) 0.4873(3) 0.90527(16) 0.0228(4) Uani 1 1 d .
H5A H 0.3806 0.5880 0.9762 0.027 Uiso 1 1 calc R
H5B H 0.4185 0.3754 0.9151 0.027 Uiso 1 1 calc R
C6 C 0.22198(17) 0.3704(3) 0.90835(15) 0.0226(4) Uani 1 1 d .
C7 C 0.15161(16) 0.2474(3) 0.78661(15) 0.0183(4) Uani 1 1 d .
H7A H 0.2029 0.1159 0.7809 0.022 Uiso 1 1 calc R
H7B H 0.0629 0.1996 0.7836 0.022 Uiso 1 1 calc R
C8 C 0.13996(14) 0.4002(3) 0.68163(14) 0.0163(3) Uani 1 1 d .
H8 H 0.0896 0.5322 0.6915 0.020 Uiso 1 1 calc R
C9 C 0.2613(2) 0.2031(4) 1.01283(17) 0.0346(5) Uani 1 1 d .
H9A H 0.3174 0.0903 0.9959 0.052 Uiso 1 1 calc GR
H9B H 0.1819 0.1345 1.0194 0.052 Uiso 1 1 calc GR
H9C H 0.3097 0.2772 1.0900 0.052 Uiso 1 1 calc GR
C10 C 0.1303(2) 0.5428(4) 0.93262(18) 0.0327(5) Uani 1 1 d .
H10A H 0.1755 0.6154 1.0111 0.049 Uiso 1 1 calc GR
H10B H 0.0502 0.4712 0.9356 0.049 Uiso 1 1 calc GR
H10C H 0.1068 0.6518 0.8666 0.049 Uiso 1 1 calc GR
C11 C 0.36630(15) 0.2893(3) 0.67135(16) 0.0185(3) Uani 1 1 d .
H11A H 0.3723 0.1889 0.7401 0.022 Uiso 1 1 calc R
H11B H 0.3262 0.2062 0.5943 0.022 Uiso 1 1 calc R
C12 C 0.50553(15) 0.3541(3) 0.68050(14) 0.0157(3) Uani 1 1 d .
C13 C 0.54121(17) 0.5599(3) 0.65057(16) 0.0189(4) Uani 1 1 d .
H13 H 0.4766 0.6721 0.6245 0.023 Uiso 1 1 calc R
C14 C 0.67048(17) 0.6034(3) 0.65838(16) 0.0218(4) Uani 1 1 d .
H14 H 0.6932 0.7446 0.6375 0.026 Uiso 1 1 calc R
C15 C 0.76608(16) 0.4420(3) 0.69646(16) 0.0227(4) Uani 1 1 d .
H15 H 0.8540 0.4713 0.7008 0.027 Uiso 1 1 calc R
C16 C 0.73232(16) 0.2381(3) 0.72806(15) 0.0232(4) Uani 1 1 d .
H16 H 0.7976 0.1271 0.7552 0.028 Uiso 1 1 calc R
C17 C 0.60342(16) 0.1944(3) 0.72043(15) 0.0197(4) Uani 1 1 d .
H17 H 0.5816 0.0535 0.7427 0.024 Uiso 1 1 calc R

loop_
_atom_site_aniso_label
_atom_site_aniso_U_11
_atom_site_aniso_U_22
_atom_site_aniso_U_33
_atom_site_aniso_U_23
_atom_site_aniso_U_13
_atom_site_aniso_U_12
O1 0.0146(5) 0.0248(6) 0.0165(6) 0.0006(5) 0.0020(4) -0.0041(5)
O2 0.0190(6) 0.0292(7) 0.0185(6) 0.0006(5) 0.0030(5) 0.0018(5)
O3 0.0271(6) 0.0147(6) 0.0325(7) -0.0008(5) 0.0107(5) -0.0036(5)
C1 0.0126(7) 0.0209(9) 0.0199(8) 0.0044(7) 0.0044(6) 0.0041(6)
C2 0.0141(7) 0.0198(8) 0.0209(8) 0.0048(7) 0.0038(6) -0.0003(7)
C3 0.0121(7) 0.0153(8) 0.0192(8) 0.0030(6) 0.0042(6) 0.0000(6)
C4 0.0108(7) 0.0177(8) 0.0242(9) 0.0011(7) 0.0048(6) 0.0001(6)
C5 0.0215(8) 0.0225(9) 0.0186(8) 0.0011(7) -0.0006(6) -0.0062(7)
C6 0.0222(8) 0.0261(10) 0.0174(8) 0.0017(7) 0.0038(6) -0.0050(7)
C7 0.0146(7) 0.0198(9) 0.0198(8) 0.0009(7) 0.0049(6) -0.0040(7)
C8 0.0117(7) 0.0189(8) 0.0163(7) -0.0011(6) 0.0022(6) -0.0020(7)
C9 0.0364(11) 0.0402(12) 0.0221(9) 0.0069(9) 0.0035(8) -0.0142(10)
C10 0.0354(10) 0.0386(12) 0.0260(10) -0.0062(9) 0.0130(8) -0.0026(9)
C11 0.0150(8) 0.0140(8) 0.0258(8) 0.0021(7) 0.0061(6) 0.0001(6)
C12 0.0143(7) 0.0177(8) 0.0137(7) -0.0006(6) 0.0029(6) 0.0003(6)
C13 0.0159(8) 0.0178(8) 0.0227(8) 0.0010(7) 0.0061(6) 0.0007(6)
C14 0.0206(8) 0.0244(9) 0.0225(8) -0.0009(7) 0.0099(7) -0.0061(7)
C15 0.0134(7) 0.0350(10) 0.0212(8) -0.0060(8) 0.0078(6) -0.0016(7)
C16 0.0155(8) 0.0307(10) 0.0219(8) -0.0001(7) 0.0044(6) 0.0074(7)
C17 0.0197(8) 0.0197(8) 0.0186(8) 0.0011(7) 0.0053(6) 0.0035(7)

loop_
_atom_type_symbol
_atom_type_description
_atom_type_scat_dispersion_real
_atom_type_scat_dispersion_imag
_atom_type_scat_source
C C 0.0181 0.0091 'International Tables Vol C Tables 4.2.6.8 and 6.1.1.4'
H H 0.0000 0.0000 'International Tables Vol C Tables 4.2.6.8 and 6.1.1.4'
O O 0.0492 0.0322 'International Tables Vol C Tables 4.2.6.8 and 6.1.1.4'

loop_
_geom_angle_atom_site_label_1
_geom_angle_atom_site_label_2
_geom_angle_atom_site_label_3
_geom_angle
C1 O1 C8 107.34(13)
O1 C1 C2 109.86(13)
O2 C1 O1 121.02(16)
O2 C1 C2 129.07(16)
C1 C2 H2A 111.6
C1 C2 H2B 111.6
C1 C2 C3 100.98(13)
H2A C2 H2B 109.4
C3 C2 H2A 111.6
C3 C2 H2B 111.6
C2 C3 C8 97.89(12)
C2 C3 C11 110.16(13)
C4 C3 C2 120.90(14)
C4 C3 C8 104.00(13)
C4 C3 C11 110.15(13)
C8 C3 C11 112.99(13)
O3 C4 C3 124.08(16)
O3 C4 C5 123.33(16)
C5 C4 C3 112.56(14)
C4 C5 H5A 108.6
C4 C5 H5B 108.6
C4 C5 C6 114.64(14)
H5A C5 H5B 107.6
C6 C5 H5A 108.6
C6 C5 H5B 108.6
C7 C6 C5 111.22(14)
C9 C6 C5 108.38(14)
C9 C6 C7 108.42(15)
C9 C6 C10 109.50(16)
C10 C6 C5 108.60(16)
C10 C6 C7 110.67(14)
C6 C7 H7A 110.0
C6 C7 H7B 110.0
H7A C7 H7B 108.4
C8 C7 C6 108.51(14)
C8 C7 H7A 110.0
C8 C7 H7B 110.0
O1 C8 C3 103.37(12)
O1 C8 C7 115.03(14)
O1 C8 H8 107.7
C3 C8 H8 107.7
C7 C8 C3 114.85(13)
C7 C8 H8 107.7
C6 C9 H9A 109.5
C6 C9 H9B 109.5
C6 C9 H9C 109.5
H9A C9 H9B 109.5
H9A C9 H9C 109.5
H9B C9 H9C 109.5
C6 C10 H10A 109.5
C6 C10 H10B 109.5
C6 C10 H10C 109.5
H10A C10 H10B 109.5
H10A C10 H10C 109.5
H10B C10 H10C 109.5
C3 C11 H11A 108.3
C3 C11 H11B 108.3
H11A C11 H11B 107.4
C12 C11 C3 116.13(14)
C12 C11 H11A 108.3
C12 C11 H11B 108.3
C13 C12 C11 124.57(14)
C13 C12 C17 118.06(15)
C17 C12 C11 117.36(15)
C12 C13 H13 119.6
C12 C13 C14 120.80(16)
C14 C13 H13 119.6
C13 C14 H14 119.8
C15 C14 C13 120.41(17)
C15 C14 H14 119.8
C14 C15 H15 120.3
C16 C15 C14 119.34(15)
C16 C15 H15 120.3
C15 C16 H16 119.8
C15 C16 C17 120.36(16)
C17 C16 H16 119.8
C12 C17 H17 119.5
C16 C17 C12 121.02(17)
C16 C17 H17 119.5

loop_
_geom_bond_atom_site_label_1
_geom_bond_atom_site_label_2
_geom_bond_distance
O1 C1 1.362(2)
O1 C8 1.4565(19)
O2 C1 1.202(2)
O3 C4 1.209(2)
C1 C2 1.521(2)
C2 H2A 0.9900
C2 H2B 0.9900
C2 C3 1.530(2)
C3 C4 1.523(2)
C3 C8 1.543(2)
C3 C11 1.548(2)
C4 C5 1.516(2)
C5 H5A 0.9900
C5 H5B 0.9900
C5 C6 1.559(2)
C6 C7 1.550(2)
C6 C9 1.530(3)
C6 C10 1.534(3)
C7 H7A 0.9900
C7 H7B 0.9900
C7 C8 1.504(2)
C8 H8 1.0000
C9 H9A 0.9800
C9 H9B 0.9800
C9 H9C 0.9800
C10 H10A 0.9800
C10 H10B 0.9800
C10 H10C 0.9800
C11 H11A 0.9900
C11 H11B 0.9900
C11 C12 1.522(2)
C12 C13 1.392(2)
C12 C17 1.395(2)
C13 H13 0.9500
C13 C14 1.393(2)
C14 H14 0.9500
C14 C15 1.385(3)
C15 H15 0.9500
C15 C16 1.381(3)
C16 H16 0.9500
C16 C17 1.390(2)
C17 H17 0.9500

loop_
_geom_torsion_atom_site_label_1
_geom_torsion_atom_site_label_2
_geom_torsion_atom_site_label_3
_geom_torsion_atom_site_label_4
_geom_torsion
O1 C1 C2 C3 23.31(17)
O2 C1 C2 C3 -154.15(17)
O3 C4 C5 C6 124.78(18)
C1 O1 C8 C3 -31.53(16)
C1 O1 C8 C7 -157.52(13)
C1 C2 C3 C4 -150.87(14)
C1 C2 C3 C8 -39.31(15)
C1 C2 C3 C11 78.79(15)
C2 C3 C4 O3 -11.8(2)
C2 C3 C4 C5 166.30(14)
C2 C3 C8 O1 43.96(15)
C2 C3 C8 C7 170.07(14)
C2 C3 C11 C12 79.40(17)
C3 C4 C5 C6 -53.3(2)
C3 C11 C12 C13 -22.2(2)
C3 C11 C12 C17 158.53(14)
C4 C3 C8 O1 168.62(12)
C4 C3 C8 C7 -65.27(17)
C4 C3 C11 C12 -56.44(18)
C4 C5 C6 C7 46.6(2)
C4 C5 C6 C9 165.73(16)
C4 C5 C6 C10 -75.4(2)
C5 C6 C7 C8 -48.46(18)
C6 C7 C8 O1 -178.42(13)
C6 C7 C8 C3 61.75(18)
C8 O1 C1 O2 -177.21(15)
C8 O1 C1 C2 5.09(17)
C8 C3 C4 O3 -120.08(17)
C8 C3 C4 C5 58.00(17)
C8 C3 C11 C12 -172.26(13)
C9 C6 C7 C8 -167.54(15)
C10 C6 C7 C8 72.35(18)
C11 C3 C4 O3 118.57(17)
C11 C3 C4 C5 -63.35(17)
C11 C3 C8 O1 -71.94(16)
C11 C3 C8 C7 54.17(18)
C11 C12 C13 C14 -178.16(16)
C11 C12 C17 C16 178.17(15)
C12 C13 C14 C15 -0.1(3)
C13 C12 C17 C16 -1.1(2)
C13 C14 C15 C16 -0.8(3)
C14 C15 C16 C17 0.7(3)
C15 C16 C17 C12 0.2(3)
C17 C12 C13 C14 1.1(2)
